data_4023633
loop_
_publ_author_name
'Igor Busygin'
'Ville Nieminen'
'Antti Taskinen'
'Jari Sinkkonen'
'Esa Toukoniitty'
'Reijo Sillanp\"a\"a'
'Dmitry Yu. Murzin'
'Reko Leino'

_publ_section_title
;
 A Combined NMR, DFT, and X-ray Investigation
 of Some Cinchona Alkaloid O-Ethers
;
_journal_name_full 'Journal of Organic Chemistry'
_journal_page_first 6559
_journal_page_last 6569
_journal_paper_doi 10.1021/jo8008462
_journal_volume 73
_journal_year 2008
_chemical_formula_moiety 'C25 H26 N2 O'
_chemical_formula_sum 'C25 H26 N2 O'
_chemical_formula_weight 370.48
_chemical_name_systematic
;
 ?
;
_space_group_IT_number 19
_symmetry_cell_setting orthorhombic
_symmetry_Int_Tables_number 19
_symmetry_space_group_name_Hall 'P 2ac 2ab'
_symmetry_space_group_name_H-M 'P 21 21 21'
_atom_sites_solution_hydrogens geom
_atom_sites_solution_primary direct
_atom_sites_solution_secondary difmap
_audit_creation_method SHELXL-97
_cell_angle_alpha 90.00
_cell_angle_beta 90.00
_cell_angle_gamma 90.00
_cell_formula_units_Z 4
_cell_length_a 6.5562(7)
_cell_length_b 16.5242(19)
_cell_length_c 18.603(2)
_cell_measurement_reflns_used 8575
_cell_measurement_temperature 173(2)
_cell_measurement_theta_max 63.691
_cell_measurement_theta_min 0.883
_cell_volume 2015.4(4)
_computing_cell_refinement 'HKL Scalepack (Otwinowski & Minor 1997)'
_computing_data_collection 'Collect (Bruker AXS BV, 1997-2004)'
_computing_data_reduction 'HKL Denzo and Scalepack (Otwinowski & Minor 1997)'
_computing_molecular_graphics 'Ortep-3 for Windows (Farrugia, 1997)'
_computing_publication_material 'WinGX publication routines (Farrugia, 1999)'
_computing_structure_refinement 'SHELXL-97 (Sheldrick, 1997)'
_computing_structure_solution 'SHELXS-97 (Sheldrick, 1997)'
_diffrn_ambient_temperature 173(2)
_diffrn_detector 'CCD plate'
_diffrn_detector_area_resol_mean 9
_diffrn_measured_fraction_theta_full 0.965
_diffrn_measured_fraction_theta_max 0.965
_diffrn_measurement_device '95mm CCD camera on \k-goniostat'
_diffrn_measurement_device_type KappaCCD
_diffrn_measurement_method 'CCD rotation images, thick slices'
_diffrn_radiation_monochromator 'horizonally mounted graphite crystal'
_diffrn_radiation_probe x-ray
_diffrn_radiation_source 'fine-focus sealed tube'
_diffrn_radiation_type CuK\a
_diffrn_radiation_wavelength 1.54184
_diffrn_reflns_av_R_equivalents 0.0000
_diffrn_reflns_av_sigmaI/netI 0.0736
_diffrn_reflns_limit_h_max 7
_diffrn_reflns_limit_h_min -7
_diffrn_reflns_limit_k_max 19
_diffrn_reflns_limit_k_min -18
_diffrn_reflns_limit_l_max 21
_diffrn_reflns_limit_l_min -21
_diffrn_reflns_number 3105
_diffrn_reflns_theta_full 63.42
_diffrn_reflns_theta_max 63.42
_diffrn_reflns_theta_min 3.58
_diffrn_source 'Enraf Nonius FR590'
_exptl_absorpt_coefficient_mu 0.578
_exptl_absorpt_correction_type none
_exptl_crystal_colour colourless
_exptl_crystal_density_diffrn 1.221
_exptl_crystal_density_method 'not measured'
_exptl_crystal_description needle
_exptl_crystal_F_000 792
_exptl_crystal_size_max 0.32
_exptl_crystal_size_mid 0.10
_exptl_crystal_size_min 0.08
_refine_diff_density_max 0.186
_refine_diff_density_min -0.227
_refine_diff_density_rms 0.046
_refine_ls_abs_structure_details 'Flack H D (1983), Acta Cryst. A39, 876-881'
_refine_ls_abs_structure_Flack -0.5(8)
_refine_ls_extinction_coef 0.0018(3)
_refine_ls_extinction_expression Fc^*^=kFc[1+0.001xFc^2^\l^3^/sin(2\q)]^-1/4^
_refine_ls_extinction_method SHELXL
_refine_ls_goodness_of_fit_ref 1.090
_refine_ls_hydrogen_treatment constr
_refine_ls_matrix_type full
_refine_ls_number_parameters 254
_refine_ls_number_reflns 3105
_refine_ls_number_restraints 0
_refine_ls_restrained_S_all 1.090
_refine_ls_R_factor_all 0.1184
_refine_ls_R_factor_gt 0.0704
_refine_ls_shift/su_max 0.000
_refine_ls_shift/su_mean 0.000
_refine_ls_structure_factor_coef Fsqd
_refine_ls_weighting_details 'calc w=1/[\s^2^(Fo^2^)+(0.0427P)^2^+2.0118P] where P=(Fo^2^+2Fc^2^)/3'
_refine_ls_weighting_scheme calc
_refine_ls_wR_factor_gt 0.1394
_refine_ls_wR_factor_ref 0.1678
_reflns_number_gt 2141
_reflns_number_total 3105
_reflns_threshold_expression >2\s(I)
_cod_data_source_file jo8008462-file005.cif
_cod_data_source_block phocd
_cod_database_code 4023633

loop_
_symmetry_equiv_pos_as_xyz
'x, y, z'
'-x+1/2, -y, z+1/2'
'x+1/2, -y+1/2, -z'
'-x, y+1/2, -z+1/2'

loop_
_atom_site_label
_atom_site_type_symbol
_atom_site_fract_x
_atom_site_fract_y
_atom_site_fract_z
_atom_site_U_iso_or_equiv
_atom_site_adp_type
_atom_site_occupancy
_atom_site_symmetry_multiplicity
_atom_site_calc_flag
_atom_site_refinement_flags
_atom_site_disorder_assembly
_atom_site_disorder_group
O1 O 0.4074(5) 0.0208(2) 0.13057(18) 0.0464(9) Uani 1 1 d . . .
N1 N 0.0151(6) 0.0380(3) 0.2168(2) 0.0528(12) Uani 1 1 d . . .
C2 C -0.1423(8) 0.0830(3) 0.2562(3) 0.0561(15) Uani 1 1 d . . .
H2A H -0.2055 0.0469 0.2924 0.067 Uiso 1 1 calc R . .
H2B H -0.2503 0.1002 0.2223 0.067 Uiso 1 1 calc R . .
C3 C -0.0543(7) 0.1590(4) 0.2948(3) 0.0549(15) Uani 1 1 d . . .
H3 H -0.0745 0.1514 0.3476 0.066 Uiso 1 1 calc R . .
C4 C 0.1761(8) 0.1593(4) 0.2804(3) 0.0565(14) Uani 1 1 d . . .
H4 H 0.2403 0.2070 0.3045 0.068 Uiso 1 1 calc R . .
C5 C 0.2643(9) 0.0815(4) 0.3110(3) 0.0704(18) Uani 1 1 d . . .
H5A H 0.2306 0.0769 0.3627 0.084 Uiso 1 1 calc R . .
H5B H 0.4145 0.0813 0.3058 0.084 Uiso 1 1 calc R . .
C6 C 0.1704(9) 0.0105(4) 0.2690(3) 0.0640(16) Uani 1 1 d . . .
H6A H 0.2799 -0.0187 0.2431 0.077 Uiso 1 1 calc R . .
H6B H 0.1068 -0.0277 0.3033 0.077 Uiso 1 1 calc R . .
C7 C 0.2203(8) 0.1620(3) 0.1996(3) 0.0534(14) Uani 1 1 d . . .
H7A H 0.3682 0.1548 0.1909 0.064 Uiso 1 1 calc R . .
H7B H 0.1787 0.2151 0.1797 0.064 Uiso 1 1 calc R . .
C8 C 0.0997(8) 0.0937(3) 0.1630(3) 0.0494(13) Uani 1 1 d . . .
H8 H -0.0200 0.1202 0.1394 0.059 Uiso 1 1 calc R . .
C9 C 0.2128(7) 0.0482(3) 0.1031(3) 0.0454(12) Uani 1 1 d . . .
H9 H 0.1302 -0.0002 0.0891 0.054 Uiso 1 1 calc R . .
C10 C -0.1610(9) 0.2345(3) 0.2738(3) 0.0603(15) Uani 1 1 d . . .
H10 H -0.1439 0.2528 0.2258 0.072 Uiso 1 1 calc R . .
C11 C -0.2780(9) 0.2783(4) 0.3166(3) 0.0766(19) Uani 1 1 d . . .
H11A H -0.2991 0.2621 0.3650 0.092 Uiso 1 1 calc R . .
H11B H -0.3411 0.3261 0.2989 0.092 Uiso 1 1 calc R . .
C12 C 0.4970(8) -0.0435(3) 0.0954(3) 0.0476(13) Uani 1 1 d . . .
C13 C 0.4240(9) -0.0786(3) 0.0334(3) 0.0561(14) Uani 1 1 d . . .
H13 H 0.3024 -0.0588 0.0120 0.067 Uiso 1 1 calc R . .
C14 C 0.5253(11) -0.1417(3) 0.0026(3) 0.0723(19) Uani 1 1 d . . .
H14 H 0.4727 -0.1658 -0.0398 0.087 Uiso 1 1 calc R . .
C15 C 0.7010(13) -0.1706(4) 0.0320(4) 0.087(2) Uani 1 1 d . . .
H15 H 0.7713 -0.2144 0.0101 0.105 Uiso 1 1 calc R . .
C16 C 0.7757(10) -0.1357(4) 0.0939(4) 0.078(2) Uani 1 1 d . . .
H16 H 0.8980 -0.1558 0.1147 0.094 Uiso 1 1 calc R . .
C17 C 0.6757(8) -0.0718(3) 0.1261(3) 0.0546(14) Uani 1 1 d . . .
H17 H 0.7283 -0.0477 0.1686 0.065 Uiso 1 1 calc R . .
N1' N 0.3085(7) 0.2001(2) -0.0854(2) 0.0511(11) Uani 1 1 d . . .
C2' C 0.4389(8) 0.1969(3) -0.0307(3) 0.0501(13) Uani 1 1 d . . .
H2' H 0.5571 0.2300 -0.0331 0.060 Uiso 1 1 calc R . .
C3' C 0.4137(7) 0.1478(3) 0.0304(3) 0.0474(13) Uani 1 1 d . . .
H3' H 0.5145 0.1478 0.0671 0.057 Uiso 1 1 calc R . .
C4' C 0.2443(7) 0.1003(3) 0.0370(3) 0.0438(12) Uani 1 1 d . . .
C4A' C 0.1001(7) 0.1013(3) -0.0202(3) 0.0420(12) Uani 1 1 d . . .
C5' C -0.0806(8) 0.0535(3) -0.0214(3) 0.0478(13) Uani 1 1 d . . .
H5' H -0.1104 0.0189 0.0180 0.057 Uiso 1 1 calc R . .
C6' C -0.2111(8) 0.0569(3) -0.0783(3) 0.0496(13) Uani 1 1 d . . .
H6' H -0.3300 0.0240 -0.0783 0.059 Uiso 1 1 calc R . .
C7' C -0.1721(8) 0.1083(3) -0.1370(3) 0.0551(14) Uani 1 1 d . . .
H7' H -0.2649 0.1109 -0.1761 0.066 Uiso 1 1 calc R . .
C8' C -0.0010(8) 0.1540(3) -0.1371(3) 0.0518(13) Uani 1 1 d . . .
H8' H 0.0249 0.1884 -0.1769 0.062 Uiso 1 1 calc R . .
C8A' C 0.1398(7) 0.1522(3) -0.0801(3) 0.0450(12) Uani 1 1 d . . .

loop_
_atom_site_aniso_label
_atom_site_aniso_U_11
_atom_site_aniso_U_22
_atom_site_aniso_U_33
_atom_site_aniso_U_23
_atom_site_aniso_U_13
_atom_site_aniso_U_12
O1 0.0388(18) 0.057(2) 0.044(2) -0.0066(17) -0.0002(16) 0.0080(15)
N1 0.049(3) 0.057(3) 0.053(3) 0.009(2) 0.010(2) 0.008(2)
C2 0.054(3) 0.066(4) 0.049(3) 0.002(3) 0.011(3) 0.007(3)
C3 0.044(3) 0.082(4) 0.039(3) -0.002(3) 0.000(3) 0.019(3)
C4 0.048(3) 0.075(4) 0.047(4) -0.013(3) 0.001(3) 0.011(3)
C5 0.054(4) 0.101(5) 0.057(4) -0.004(3) 0.000(3) 0.026(4)
C6 0.065(4) 0.072(4) 0.056(4) 0.015(3) 0.014(3) 0.019(3)
C7 0.050(3) 0.057(3) 0.053(3) -0.007(3) 0.004(3) 0.003(3)
C8 0.050(3) 0.050(3) 0.048(3) 0.001(3) 0.004(3) 0.000(3)
C9 0.036(3) 0.047(3) 0.052(3) -0.001(2) 0.003(2) 0.006(2)
C10 0.058(4) 0.066(4) 0.057(4) -0.008(3) 0.002(3) 0.016(3)
C11 0.073(4) 0.087(5) 0.070(4) -0.016(3) -0.011(4) 0.022(4)
C12 0.049(3) 0.045(3) 0.049(3) 0.006(3) 0.012(3) 0.002(2)
C13 0.070(4) 0.053(3) 0.045(3) 0.003(3) 0.004(3) 0.006(3)
C14 0.110(6) 0.049(4) 0.058(4) 0.001(3) 0.021(4) 0.015(4)
C15 0.116(6) 0.060(4) 0.086(5) 0.007(4) 0.046(5) 0.030(4)
C16 0.066(4) 0.067(4) 0.101(6) 0.026(4) 0.019(4) 0.020(3)
C17 0.042(3) 0.057(3) 0.065(4) 0.009(3) 0.003(3) 0.006(3)
N1' 0.045(3) 0.057(3) 0.051(3) 0.006(2) 0.005(2) -0.001(2)
C2' 0.049(3) 0.051(3) 0.051(3) 0.000(3) 0.009(3) -0.006(2)
C3' 0.043(3) 0.055(3) 0.044(3) 0.001(3) -0.002(3) -0.001(3)
C4' 0.041(3) 0.046(3) 0.044(3) 0.001(2) 0.000(2) 0.002(2)
C4A' 0.043(3) 0.043(3) 0.040(3) -0.003(2) 0.002(2) 0.002(2)
C5' 0.049(3) 0.050(3) 0.044(3) 0.000(2) 0.003(3) -0.003(2)
C6' 0.044(3) 0.059(3) 0.046(3) 0.002(3) 0.001(3) -0.004(2)
C7' 0.049(3) 0.065(3) 0.052(4) 0.002(3) -0.005(3) -0.001(3)
C8' 0.054(3) 0.055(3) 0.046(3) 0.007(3) 0.002(3) 0.008(3)
C8A' 0.047(3) 0.046(3) 0.042(3) 0.001(2) 0.004(2) 0.000(2)

loop_
_atom_type_symbol
_atom_type_description
_atom_type_scat_dispersion_real
_atom_type_scat_dispersion_imag
_atom_type_scat_source
C C 0.0181 0.0091 'International Tables Vol C Tables 4.2.6.8 and 6.1.1.4'
H H 0.0000 0.0000 'International Tables Vol C Tables 4.2.6.8 and 6.1.1.4'
N N 0.0311 0.0180 'International Tables Vol C Tables 4.2.6.8 and 6.1.1.4'
O O 0.0492 0.0322 'International Tables Vol C Tables 4.2.6.8 and 6.1.1.4'

loop_
_geom_angle_atom_site_label_1
_geom_angle_atom_site_label_2
_geom_angle_atom_site_label_3
_geom_angle
_geom_angle_site_symmetry_1
_geom_angle_site_symmetry_3
_geom_angle_publ_flag
C12 O1 C9 116.7(4) . . ?
C8 N1 C2 106.8(4) . . ?
C8 N1 C6 112.3(4) . . ?
C2 N1 C6 108.1(4) . . ?
N1 C2 C3 112.2(4) . . ?
N1 C2 H2A 109.2 . . ?
C3 C2 H2A 109.2 . . ?
N1 C2 H2B 109.2 . . ?
C3 C2 H2B 109.2 . . ?
H2A C2 H2B 107.9 . . ?
C10 C3 C4 114.6(5) . . ?
C10 C3 C2 112.5(4) . . ?
C4 C3 C2 106.7(4) . . ?
C10 C3 H3 107.6 . . ?
C4 C3 H3 107.6 . . ?
C2 C3 H3 107.6 . . ?
C5 C4 C7 108.7(4) . . ?
C5 C4 C3 107.8(5) . . ?
C7 C4 C3 111.0(4) . . ?
C5 C4 H4 109.8 . . ?
C7 C4 H4 109.8 . . ?
C3 C4 H4 109.8 . . ?
C4 C5 C6 107.6(4) . . ?
C4 C5 H5A 110.2 . . ?
C6 C5 H5A 110.2 . . ?
C4 C5 H5B 110.2 . . ?
C6 C5 H5B 110.2 . . ?
H5A C5 H5B 108.5 . . ?
N1 C6 C5 112.0(4) . . ?
N1 C6 H6A 109.2 . . ?
C5 C6 H6A 109.2 . . ?
N1 C6 H6B 109.2 . . ?
C5 C6 H6B 109.2 . . ?
H6A C6 H6B 107.9 . . ?
C4 C7 C8 108.4(4) . . ?
C4 C7 H7A 110.0 . . ?
C8 C7 H7A 110.0 . . ?
C4 C7 H7B 110.0 . . ?
C8 C7 H7B 110.0 . . ?
H7A C7 H7B 108.4 . . ?
N1 C8 C9 111.8(4) . . ?
N1 C8 C7 110.6(4) . . ?
C9 C8 C7 115.7(4) . . ?
N1 C8 H8 106.0 . . ?
C9 C8 H8 106.0 . . ?
C7 C8 H8 106.0 . . ?
O1 C9 C4' 110.2(4) . . ?
O1 C9 C8 108.8(4) . . ?
C4' C9 C8 112.1(4) . . ?
O1 C9 H9 108.6 . . ?
C4' C9 H9 108.6 . . ?
C8 C9 H9 108.6 . . ?
C11 C10 C3 125.2(6) . . ?
C11 C10 H10 117.4 . . ?
C3 C10 H10 117.4 . . ?
C10 C11 H11A 120.0 . . ?
C10 C11 H11B 120.0 . . ?
H11A C11 H11B 120.0 . . ?
C13 C12 O1 125.1(5) . . ?
C13 C12 C17 119.8(5) . . ?
O1 C12 C17 115.1(5) . . ?
C14 C13 C12 120.4(6) . . ?
C14 C13 H13 119.8 . . ?
C12 C13 H13 119.8 . . ?
C13 C14 C15 120.8(6) . . ?
C13 C14 H14 119.6 . . ?
C15 C14 H14 119.6 . . ?
C14 C15 C16 119.3(6) . . ?
C14 C15 H15 120.4 . . ?
C16 C15 H15 120.4 . . ?
C15 C16 C17 121.0(6) . . ?
C15 C16 H16 119.5 . . ?
C17 C16 H16 119.5 . . ?
C16 C17 C12 118.8(6) . . ?
C16 C17 H17 120.6 . . ?
C12 C17 H17 120.6 . . ?
C2' N1' C8A' 116.3(4) . . ?
N1' C2' C3' 124.5(5) . . ?
N1' C2' H2' 117.7 . . ?
C3' C2' H2' 117.7 . . ?
C4' C3' C2' 119.9(5) . . ?
C4' C3' H3' 120.0 . . ?
C2' C3' H3' 120.0 . . ?
C3' C4' C4A' 117.8(5) . . ?
C3' C4' C9 120.7(4) . . ?
C4A' C4' C9 121.5(4) . . ?
C8A' C4A' C5' 118.0(4) . . ?
C8A' C4A' C4' 118.1(4) . . ?
C5' C4A' C4' 123.9(5) . . ?
C6' C5' C4A' 120.8(5) . . ?
C6' C5' H5' 119.6 . . ?
C4A' C5' H5' 119.6 . . ?
C5' C6' C7' 120.9(5) . . ?
C5' C6' H6' 119.6 . . ?
C7' C6' H6' 119.6 . . ?
C8' C7' C6' 119.3(5) . . ?
C8' C7' H7' 120.4 . . ?
C6' C7' H7' 120.4 . . ?
C7' C8' C8A' 122.1(5) . . ?
C7' C8' H8' 118.9 . . ?
C8A' C8' H8' 118.9 . . ?
N1' C8A' C8' 117.8(5) . . ?
N1' C8A' C4A' 123.3(5) . . ?
C8' C8A' C4A' 118.9(4) . . ?

loop_
_geom_bond_atom_site_label_1
_geom_bond_atom_site_label_2
_geom_bond_distance
_geom_bond_site_symmetry_2
_geom_bond_publ_flag
O1 C12 1.379(6) . ?
O1 C9 1.448(5) . ?
N1 C8 1.469(6) . ?
N1 C2 1.469(6) . ?
N1 C6 1.479(7) . ?
C2 C3 1.557(7) . ?
C2 H2A 0.9900 . ?
C2 H2B 0.9900 . ?
C3 C10 1.482(7) . ?
C3 C4 1.534(7) . ?
C3 H3 1.0000 . ?
C4 C5 1.520(7) . ?
C4 C7 1.530(6) . ?
C4 H4 1.0000 . ?
C5 C6 1.538(8) . ?
C5 H5A 0.9900 . ?
C5 H5B 0.9900 . ?
C6 H6A 0.9900 . ?
C6 H6B 0.9900 . ?
C7 C8 1.538(7) . ?
C7 H7A 0.9900 . ?
C7 H7B 0.9900 . ?
C8 C9 1.535(6) . ?
C8 H8 1.0000 . ?
C9 C4' 1.515(6) . ?
C9 H9 1.0000 . ?
C10 C11 1.321(7) . ?
C10 H10 0.9500 . ?
C11 H11A 0.9500 . ?
C11 H11B 0.9500 . ?
C12 C13 1.377(7) . ?
C12 C17 1.385(7) . ?
C13 C14 1.361(7) . ?
C13 H13 0.9500 . ?
C14 C15 1.362(9) . ?
C14 H14 0.9500 . ?
C15 C16 1.378(9) . ?
C15 H15 0.9500 . ?
C16 C17 1.379(8) . ?
C16 H16 0.9500 . ?
C17 H17 0.9500 . ?
N1' C2' 1.330(6) . ?
N1' C8A' 1.364(6) . ?
C2' C3' 1.405(7) . ?
C2' H2' 0.9500 . ?
C3' C4' 1.365(6) . ?
C3' H3' 0.9500 . ?
C4' C4A' 1.424(6) . ?
C4A' C8A' 1.419(6) . ?
C4A' C5' 1.424(6) . ?
C5' C6' 1.362(7) . ?
C5' H5' 0.9500 . ?
C6' C7' 1.407(7) . ?
C6' H6' 0.9500 . ?
C7' C8' 1.352(7) . ?
C7' H7' 0.9500 . ?
C8' C8A' 1.405(7) . ?
C8' H8' 0.9500 . ?

loop_
_geom_torsion_atom_site_label_1
_geom_torsion_atom_site_label_2
_geom_torsion_atom_site_label_3
_geom_torsion_atom_site_label_4
_geom_torsion
_geom_torsion_site_symmetry_1
_geom_torsion_site_symmetry_2
_geom_torsion_site_symmetry_3
_geom_torsion_site_symmetry_4
_geom_torsion_publ_flag
C8 N1 C2 C3 -60.2(5) . . . . ?
C6 N1 C2 C3 60.9(6) . . . . ?
N1 C2 C3 C10 124.3(5) . . . . ?
N1 C2 C3 C4 -2.2(6) . . . . ?
C10 C3 C4 C5 174.8(5) . . . . ?
C2 C3 C4 C5 -60.0(5) . . . . ?
C10 C3 C4 C7 -66.2(6) . . . . ?
C2 C3 C4 C7 59.0(6) . . . . ?
C7 C4 C5 C6 -56.6(6) . . . . ?
C3 C4 C5 C6 63.8(6) . . . . ?
C8 N1 C6 C5 60.2(6) . . . . ?
C2 N1 C6 C5 -57.3(6) . . . . ?
C4 C5 C6 N1 -4.3(6) . . . . ?
C5 C4 C7 C8 66.3(5) . . . . ?
C3 C4 C7 C8 -52.1(6) . . . . ?
C2 N1 C8 C9 -161.5(4) . . . . ?
C6 N1 C8 C9 80.2(5) . . . . ?
C2 N1 C8 C7 68.1(5) . . . . ?
C6 N1 C8 C7 -50.2(5) . . . . ?
C4 C7 C8 N1 -11.4(5) . . . . ?
C4 C7 C8 C9 -139.8(4) . . . . ?
C12 O1 C9 C4' -79.0(5) . . . . ?
C12 O1 C9 C8 157.7(4) . . . . ?
N1 C8 C9 O1 -75.3(5) . . . . ?
C7 C8 C9 O1 52.5(5) . . . . ?
N1 C8 C9 C4' 162.6(4) . . . . ?
C7 C8 C9 C4' -69.6(6) . . . . ?
C4 C3 C10 C11 -125.9(6) . . . . ?
C2 C3 C10 C11 112.1(6) . . . . ?
C9 O1 C12 C13 5.5(7) . . . . ?
C9 O1 C12 C17 -175.6(4) . . . . ?
O1 C12 C13 C14 179.5(5) . . . . ?
C17 C12 C13 C14 0.7(8) . . . . ?
C12 C13 C14 C15 -0.6(9) . . . . ?
C13 C14 C15 C16 0.4(9) . . . . ?
C14 C15 C16 C17 -0.3(10) . . . . ?
C15 C16 C17 C12 0.4(8) . . . . ?
C13 C12 C17 C16 -0.6(7) . . . . ?
O1 C12 C17 C16 -179.5(4) . . . . ?
C8A' N1' C2' C3' 0.3(7) . . . . ?
N1' C2' C3' C4' -1.2(8) . . . . ?
C2' C3' C4' C4A' 1.3(7) . . . . ?
C2' C3' C4' C9 -178.9(4) . . . . ?
O1 C9 C4' C3' -32.5(6) . . . . ?
C8 C9 C4' C3' 88.9(5) . . . . ?
O1 C9 C4' C4A' 147.2(4) . . . . ?
C8 C9 C4' C4A' -91.4(5) . . . . ?
C3' C4' C4A' C8A' -0.7(7) . . . . ?
C9 C4' C4A' C8A' 179.6(4) . . . . ?
C3' C4' C4A' C5' 178.5(4) . . . . ?
C9 C4' C4A' C5' -1.3(7) . . . . ?
C8A' C4A' C5' C6' -0.2(7) . . . . ?
C4' C4A' C5' C6' -179.3(5) . . . . ?
C4A' C5' C6' C7' -0.8(8) . . . . ?
C5' C6' C7' C8' 1.0(8) . . . . ?
C6' C7' C8' C8A' -0.3(8) . . . . ?
C2' N1' C8A' C8' -179.9(4) . . . . ?
C2' N1' C8A' C4A' 0.4(7) . . . . ?
C7' C8' C8A' N1' 179.6(5) . . . . ?
C7' C8' C8A' C4A' -0.6(7) . . . . ?
C5' C4A' C8A' N1' -179.4(4) . . . . ?
C4' C4A' C8A' N1' -0.2(7) . . . . ?
C5' C4A' C8A' C8' 0.8(7) . . . . ?
C4' C4A' C8A' C8' -179.9(4) . . . . ?

loop_
_cod_related_entry_id
_cod_related_entry_database
_cod_related_entry_code
1 ChemSpider 30658730
